data_4110637
loop_
_publ_author_name
'Louise Natrajan'
'Fabien Burdet'
'Jacques P\'ecaut'
'Marinella Mazzanti'

_publ_section_title
;
 Synthesis and Structure of a Stable Pentavalent-Uranyl Coordination
 Polymer
;
_journal_name_full 'Journal of the American Chemical Society'
_journal_page_first 7152
_journal_page_last 7153
_journal_paper_doi 10.1021/ja0609809
_journal_volume 128
_journal_year 2006
_chemical_formula_sum 'C35 H35 I2 K N7 O2 U'
_chemical_formula_weight 1116.63
_chemical_name_systematic
; 
 ? 
;
_space_group_IT_number 14
_symmetry_cell_setting monoclinic
_symmetry_space_group_name_Hall '-P 2yn'
_symmetry_space_group_name_H-M 'P 1 21/n 1'
_atom_sites_solution_hydrogens geom
_atom_sites_solution_primary direct
_atom_sites_solution_secondary difmap
_audit_creation_method SHELXL-97
_cell_angle_alpha 90.00
_cell_angle_beta 100.639(2)
_cell_angle_gamma 90.00
_cell_formula_units_Z 4
_cell_length_a 12.9427(18)
_cell_length_b 19.328(3)
_cell_length_c 16.081(2)
_cell_measurement_temperature 223(2)
_cell_volume 3953.6(10)
_computing_cell_refinement 'Bruker SMART'
_computing_data_collection 'Bruker SMART'
_computing_data_reduction 'Bruker SAINT'
_computing_molecular_graphics 'Bruker SHELXTL'
_computing_publication_material 'Bruker SHELXTL'
_computing_structure_refinement 'SHELXL-97 (Sheldrick, 1997)'
_computing_structure_solution 'SHELXS-97 (Sheldrick, 1990)'
_diffrn_ambient_temperature 223(2)
_diffrn_measured_fraction_theta_full 0.998
_diffrn_measured_fraction_theta_max 0.998
_diffrn_measurement_device_type 'CCD area detector'
_diffrn_measurement_method 'phi and omega scans'
_diffrn_radiation_monochromator graphite
_diffrn_radiation_source 'fine-focus sealed tube'
_diffrn_radiation_type MoK\a
_diffrn_radiation_wavelength 0.71073
_diffrn_reflns_av_R_equivalents 0.0165
_diffrn_reflns_av_sigmaI/netI 0.0175
_diffrn_reflns_limit_h_max 14
_diffrn_reflns_limit_h_min -14
_diffrn_reflns_limit_k_max 14
_diffrn_reflns_limit_k_min -21
_diffrn_reflns_limit_l_max 17
_diffrn_reflns_limit_l_min -17
_diffrn_reflns_number 17648
_diffrn_reflns_theta_full 23.27
_diffrn_reflns_theta_max 23.27
_diffrn_reflns_theta_min 1.66
_exptl_absorpt_coefficient_mu 5.811
_exptl_absorpt_correction_T_max 0.628
_exptl_absorpt_correction_T_min 0.507
_exptl_absorpt_correction_type empirical
_exptl_crystal_colour orange
_exptl_crystal_density_diffrn 1.876
_exptl_crystal_F_000 2108
_exptl_crystal_size_max 0.25
_exptl_crystal_size_mid 0.10
_exptl_crystal_size_min 0.08
_refine_diff_density_max 0.404
_refine_diff_density_min -0.623
_refine_diff_density_rms 0.065
_refine_ls_extinction_method none
_refine_ls_goodness_of_fit_ref 1.033
_refine_ls_hydrogen_treatment mixed
_refine_ls_matrix_type full
_refine_ls_number_parameters 573
_refine_ls_number_reflns 5671
_refine_ls_number_restraints 0
_refine_ls_restrained_S_all 1.033
_refine_ls_R_factor_all 0.0166
_refine_ls_R_factor_gt 0.0140
_refine_ls_shift/su_max 0.005
_refine_ls_shift/su_mean 0.000
_refine_ls_structure_factor_coef Fsqd
_refine_ls_weighting_details 'calc w=1/[\s^2^(Fo^2^)+(0.0198P)^2^+0.7503P] where P=(Fo^2^+2Fc^2^)/3'
_refine_ls_weighting_scheme calc
_refine_ls_wR_factor_gt 0.0343
_refine_ls_wR_factor_ref 0.0354
_reflns_number_gt 5271
_reflns_number_total 5671
_reflns_threshold_expression >2sigma(I)
_cod_data_source_file ja0609809si20060426_100851.cif
_cod_data_source_block struc{[UO2Py5][KI2Py2]}n,1
_cod_database_code 4110637

loop_
_symmetry_equiv_pos_as_xyz
'x, y, z'
'-x+1/2, y+1/2, -z+1/2'
'-x, -y, -z'
'x-1/2, -y-1/2, z-1/2'

loop_
_atom_site_label
_atom_site_type_symbol
_atom_site_fract_x
_atom_site_fract_y
_atom_site_fract_z
_atom_site_U_iso_or_equiv
_atom_site_adp_type
_atom_site_occupancy
_atom_site_symmetry_multiplicity
_atom_site_calc_flag
U U 0.379358(7) 0.244346(4) 1.041001(5) 0.02634(4) Uani 1 1 d
I1 I 0.270615(14) 0.134027(9) 0.678501(11) 0.04033(6) Uani 1 1 d
I2 I -0.030492(15) 0.146566(10) 0.890021(12) 0.04518(6) Uani 1 1 d
K K 0.13364(4) 0.25099(3) 0.78888(3) 0.03592(15) Uani 1 1 d
O1 O 0.28226(14) 0.24600(8) 0.94211(11) 0.0339(4) Uani 1 1 d
O2 O 0.47813(13) 0.24176(8) 1.13872(11) 0.0338(4) Uani 1 1 d
N1 N 0.38328(16) 0.37889(11) 1.04208(13) 0.0363(5) Uani 1 1 d
N2 N 0.23243(15) 0.28867(11) 1.11836(13) 0.0347(5) Uani 1 1 d
N3 N 0.28821(15) 0.13818(10) 1.09718(12) 0.0313(5) Uani 1 1 d
N4 N 0.46431(16) 0.13463(10) 0.98801(13) 0.0321(5) Uani 1 1 d
N5 N 0.52198(17) 0.28149(11) 0.95416(13) 0.0353(5) Uani 1 1 d
N6 N 0.02728(19) 0.36618(13) 0.85298(15) 0.0506(6) Uani 1 1 d
N7 N 0.2710(2) 0.37181(15) 0.72422(17) 0.0571(7) Uani 1 1 d
C1 C 0.3138(2) 0.41446(15) 0.98579(18) 0.0439(7) Uani 1 1 d
H1 H 0.271(2) 0.3861(14) 0.9490(17) 0.047(8) Uiso 1 1 d
C2 C 0.3070(3) 0.48493(16) 0.9849(2) 0.0517(8) Uani 1 1 d
H2 H 0.261(2) 0.5067(16) 0.9454(18) 0.056(9) Uiso 1 1 d
C3 C 0.3737(3) 0.52198(17) 1.0435(2) 0.0569(9) Uani 1 1 d
H3 H 0.371(2) 0.5721(19) 1.0430(18) 0.070(11) Uiso 1 1 d
C4 C 0.4456(3) 0.48697(17) 1.1026(2) 0.0635(10) Uani 1 1 d
H4 H 0.492(2) 0.5077(16) 1.1435(19) 0.062(10) Uiso 1 1 d
C5 C 0.4482(2) 0.41589(16) 1.0995(2) 0.0502(8) Uani 1 1 d
H5 H 0.497(2) 0.3927(16) 1.1317(18) 0.057(9) Uiso 1 1 d
C6 C 0.1308(2) 0.27813(16) 1.08659(19) 0.0405(7) Uani 1 1 d
H6 H 0.120(2) 0.2538(13) 1.0397(19) 0.040(8) Uiso 1 1 d
C7 C 0.0514(2) 0.29969(16) 1.1258(2) 0.0461(7) Uani 1 1 d
H7 H -0.014(2) 0.2912(15) 1.1039(17) 0.049(8) Uiso 1 1 d
C8 C 0.0764(2) 0.33389(16) 1.2014(2) 0.0487(8) Uani 1 1 d
H8 H 0.024(2) 0.3447(15) 1.2270(18) 0.049(8) Uiso 1 1 d
C9 C 0.1801(2) 0.34618(16) 1.2350(2) 0.0480(8) Uani 1 1 d
H9 H 0.200(2) 0.3645(14) 1.2875(18) 0.046(8) Uiso 1 1 d
C10 C 0.2550(2) 0.32266(15) 1.19195(17) 0.0401(7) Uani 1 1 d
H10 H 0.323(2) 0.3290(13) 1.2146(15) 0.034(7) Uiso 1 1 d
C11 C 0.3055(2) 0.12364(15) 1.18008(17) 0.0402(7) Uani 1 1 d
H11 H 0.356(2) 0.1510(15) 1.2136(16) 0.048(8) Uiso 1 1 d
C12 C 0.2554(2) 0.07198(16) 1.21485(19) 0.0464(7) Uani 1 1 d
H12 H 0.267(2) 0.0665(15) 1.2705(19) 0.061(9) Uiso 1 1 d
C13 C 0.1834(2) 0.03157(16) 1.16293(19) 0.0451(7) Uani 1 1 d
H13 H 0.144(2) -0.0050(16) 1.1841(18) 0.059(9) Uiso 1 1 d
C14 C 0.1642(2) 0.04585(16) 1.0783(2) 0.0473(8) Uani 1 1 d
H14 H 0.121(2) 0.0228(16) 1.0424(19) 0.058(10) Uiso 1 1 d
C15 C 0.2169(2) 0.09906(15) 1.04774(18) 0.0384(7) Uani 1 1 d
H15 H 0.2084(19) 0.1074(12) 0.9939(16) 0.031(7) Uiso 1 1 d
C16 C 0.5540(2) 0.10777(15) 1.0292(2) 0.0414(7) Uani 1 1 d
H16 H 0.573(2) 0.1231(14) 1.0758(18) 0.043(9) Uiso 1 1 d
C17 C 0.6111(2) 0.05895(16) 0.9946(2) 0.0534(9) Uani 1 1 d
H17 H 0.668(2) 0.0444(17) 1.024(2) 0.064(10) Uiso 1 1 d
C18 C 0.5737(3) 0.03664(17) 0.9143(2) 0.0546(9) Uani 1 1 d
H18 H 0.605(3) 0.0045(19) 0.888(2) 0.080(12) Uiso 1 1 d
C19 C 0.4810(3) 0.06220(15) 0.8714(2) 0.0476(8) Uani 1 1 d
H19 H 0.452(2) 0.0476(15) 0.8203(18) 0.060(10) Uiso 1 1 d
C20 C 0.4293(2) 0.11132(14) 0.90965(17) 0.0383(7) Uani 1 1 d
H20 H 0.3707(19) 0.1302(13) 0.8807(15) 0.032(7) Uiso 1 1 d
C21 C 0.6229(2) 0.26911(15) 0.9842(2) 0.0418(7) Uani 1 1 d
H21 H 0.638(2) 0.2575(13) 1.034(2) 0.037(9) Uiso 1 1 d
C22 C 0.7002(3) 0.27478(18) 0.9366(2) 0.0538(8) Uani 1 1 d
H22 H 0.765(3) 0.2658(15) 0.959(2) 0.057(10) Uiso 1 1 d
C23 C 0.6735(3) 0.29735(18) 0.8557(2) 0.0580(9) Uani 1 1 d
H23 H 0.720(2) 0.3030(17) 0.8267(19) 0.063(11) Uiso 1 1 d
C24 C 0.5703(3) 0.31308(17) 0.8239(2) 0.0559(9) Uani 1 1 d
H24 H 0.554(2) 0.3274(16) 0.771(2) 0.063(10) Uiso 1 1 d
C25 C 0.4978(3) 0.30356(15) 0.87411(18) 0.0448(7) Uani 1 1 d
H25 H 0.432(2) 0.3101(14) 0.8559(16) 0.039(8) Uiso 1 1 d
C26 C 0.0434(3) 0.43117(19) 0.8316(2) 0.0578(9) Uani 1 1 d
H26 H 0.083(2) 0.4377(16) 0.7961(19) 0.058(10) Uiso 1 1 d
C27 C -0.0036(3) 0.48750(19) 0.8596(2) 0.0598(9) Uani 1 1 d
H27 H 0.016(2) 0.5284(16) 0.8459(18) 0.054(9) Uiso 1 1 d
C28 C -0.0724(3) 0.47723(18) 0.9129(2) 0.0545(8) Uani 1 1 d
H28 H -0.106(2) 0.5134(16) 0.9312(18) 0.055(9) Uiso 1 1 d
C29 C -0.0903(2) 0.41075(17) 0.9371(2) 0.0498(8) Uani 1 1 d
H29 H -0.131(2) 0.4027(15) 0.9740(17) 0.047(9) Uiso 1 1 d
C30 C -0.0391(2) 0.35763(17) 0.90568(19) 0.0449(7) Uani 1 1 d
H30 H -0.048(2) 0.3143(16) 0.9194(17) 0.046(8) Uiso 1 1 d
C31 C 0.2905(3) 0.4391(2) 0.7370(2) 0.0591(9) Uani 1 1 d
H31 H 0.258(2) 0.4596(16) 0.7784(19) 0.059(9) Uiso 1 1 d
C32 C 0.3503(3) 0.4775(2) 0.6945(2) 0.0594(9) Uani 1 1 d
H32 H 0.362(3) 0.523(2) 0.7068(19) 0.075(12) Uiso 1 1 d
C33 C 0.3950(3) 0.4467(2) 0.6342(2) 0.0627(10) Uani 1 1 d
H33 H 0.440(3) 0.4671(18) 0.608(2) 0.073(11) Uiso 1 1 d
C34 C 0.3782(3) 0.3778(2) 0.6185(2) 0.0645(10) Uani 1 1 d
H34 H 0.407(3) 0.354(2) 0.578(2) 0.097(13) Uiso 1 1 d
C35 C 0.3150(3) 0.3423(2) 0.6651(2) 0.0569(9) Uani 1 1 d
H35 H 0.302(2) 0.2996(18) 0.6578(19) 0.060(10) Uiso 1 1 d

loop_
_atom_site_aniso_label
_atom_site_aniso_U_11
_atom_site_aniso_U_22
_atom_site_aniso_U_33
_atom_site_aniso_U_23
_atom_site_aniso_U_13
_atom_site_aniso_U_12
U 0.02456(6) 0.02600(6) 0.02767(6) -0.00164(4) 0.00276(4) 0.00226(4)
I1 0.03848(10) 0.03701(11) 0.04492(11) -0.00399(8) 0.00615(8) 0.00250(8)
I2 0.04357(11) 0.04404(12) 0.04507(11) 0.00675(8) 0.00068(9) -0.00770(8)
K 0.0339(3) 0.0400(4) 0.0326(3) -0.0023(2) 0.0031(3) 0.0029(2)
O1 0.0294(10) 0.0384(11) 0.0324(10) -0.0015(7) 0.0020(8) 0.0029(7)
O2 0.0284(10) 0.0380(11) 0.0337(10) -0.0014(7) 0.0023(8) 0.0003(7)
N1 0.0360(12) 0.0289(12) 0.0436(13) -0.0005(10) 0.0064(11) 0.0016(10)
N2 0.0294(12) 0.0346(13) 0.0395(13) -0.0042(10) 0.0052(10) 0.0040(10)
N3 0.0278(11) 0.0326(12) 0.0326(12) -0.0022(9) 0.0031(9) 0.0018(9)
N4 0.0332(12) 0.0289(12) 0.0354(12) 0.0005(9) 0.0089(10) 0.0039(9)
N5 0.0365(13) 0.0323(12) 0.0367(13) 0.0003(10) 0.0058(10) -0.0020(10)
N6 0.0480(15) 0.0521(17) 0.0511(15) -0.0004(12) 0.0078(13) 0.0075(12)
N7 0.0478(15) 0.072(2) 0.0527(16) 0.0059(14) 0.0115(13) -0.0116(14)
C1 0.0474(17) 0.0353(17) 0.0456(17) -0.0013(14) -0.0004(14) 0.0052(14)
C2 0.063(2) 0.0353(18) 0.0541(19) 0.0075(15) 0.0043(17) 0.0127(16)
C3 0.067(2) 0.0280(18) 0.076(2) -0.0015(16) 0.016(2) 0.0016(16)
C4 0.064(2) 0.041(2) 0.078(2) -0.0140(18) -0.007(2) -0.0099(17)
C5 0.0438(18) 0.0411(19) 0.059(2) -0.0012(15) -0.0071(16) 0.0019(15)
C6 0.0378(17) 0.0436(18) 0.0391(16) -0.0060(14) 0.0044(13) 0.0024(14)
C7 0.0298(16) 0.055(2) 0.0542(19) 0.0043(15) 0.0088(15) 0.0029(14)
C8 0.0467(19) 0.0502(19) 0.055(2) 0.0042(15) 0.0252(17) 0.0152(15)
C9 0.056(2) 0.0484(19) 0.0422(18) -0.0093(14) 0.0149(16) 0.0048(15)
C10 0.0326(16) 0.0460(18) 0.0403(16) -0.0081(13) 0.0032(14) -0.0009(13)
C11 0.0388(16) 0.0430(17) 0.0367(16) -0.0042(13) 0.0014(13) -0.0055(14)
C12 0.0515(18) 0.052(2) 0.0360(17) 0.0064(14) 0.0082(15) 0.0014(15)
C13 0.0421(17) 0.0398(18) 0.057(2) 0.0049(14) 0.0176(15) -0.0029(14)
C14 0.0394(17) 0.052(2) 0.0494(19) -0.0081(15) 0.0045(15) -0.0133(15)
C15 0.0369(15) 0.0461(18) 0.0312(16) 0.0000(13) 0.0034(13) -0.0027(13)
C16 0.0351(16) 0.0370(17) 0.0493(19) -0.0028(14) 0.0005(14) 0.0001(13)
C17 0.0344(17) 0.0436(19) 0.081(3) 0.0024(17) 0.0069(17) 0.0130(15)
C18 0.060(2) 0.0409(19) 0.071(2) -0.0015(17) 0.033(2) 0.0114(16)
C19 0.067(2) 0.0377(17) 0.0407(17) -0.0039(14) 0.0178(16) 0.0078(16)
C20 0.0421(16) 0.0369(16) 0.0354(16) 0.0010(12) 0.0059(13) 0.0078(13)
C21 0.0380(18) 0.0457(18) 0.0401(17) 0.0047(14) 0.0029(14) -0.0068(13)
C22 0.0349(18) 0.058(2) 0.071(2) 0.0038(17) 0.0159(17) -0.0082(16)
C23 0.062(2) 0.058(2) 0.063(2) -0.0135(17) 0.035(2) -0.0207(18)
C24 0.072(2) 0.062(2) 0.0351(18) 0.0017(15) 0.0128(17) -0.0146(18)
C25 0.0441(18) 0.0480(19) 0.0405(18) 0.0034(13) 0.0029(15) -0.0036(15)
C26 0.051(2) 0.068(3) 0.058(2) 0.0075(18) 0.0210(18) -0.0048(18)
C27 0.065(2) 0.043(2) 0.070(2) 0.0093(18) 0.0104(19) -0.0117(18)
C28 0.056(2) 0.047(2) 0.059(2) -0.0100(16) 0.0055(17) 0.0048(17)
C29 0.0466(18) 0.057(2) 0.0479(18) -0.0030(15) 0.0156(16) -0.0033(16)
C30 0.0480(18) 0.0381(19) 0.0463(18) 0.0030(14) 0.0027(15) -0.0020(15)
C31 0.053(2) 0.071(3) 0.054(2) -0.0158(18) 0.0121(17) -0.0031(19)
C32 0.051(2) 0.052(2) 0.069(2) -0.0021(19) -0.0027(18) -0.0079(18)
C33 0.0451(19) 0.076(3) 0.066(2) 0.030(2) 0.0071(18) -0.0038(19)
C34 0.061(2) 0.092(3) 0.0435(19) 0.0018(19) 0.0168(17) 0.022(2)
C35 0.063(2) 0.044(2) 0.059(2) 0.0000(17) -0.0016(18) -0.0029(18)

loop_
_atom_type_symbol
_atom_type_description
_atom_type_scat_dispersion_real
_atom_type_scat_dispersion_imag
_atom_type_scat_source
C C 0.0033 0.0016 'International Tables Vol C Tables 4.2.6.8 and 6.1.1.4'
H H 0.0000 0.0000 'International Tables Vol C Tables 4.2.6.8 and 6.1.1.4'
N N 0.0061 0.0033 'International Tables Vol C Tables 4.2.6.8 and 6.1.1.4'
O O 0.0106 0.0060 'International Tables Vol C Tables 4.2.6.8 and 6.1.1.4'
K K 0.2009 0.2494 'International Tables Vol C Tables 4.2.6.8 and 6.1.1.4'
I I -0.4742 1.8119 'International Tables Vol C Tables 4.2.6.8 and 6.1.1.4'
U U -9.6767 9.6646 'International Tables Vol C Tables 4.2.6.8 and 6.1.1.4'

loop_
_geom_angle_atom_site_label_1
_geom_angle_atom_site_label_2
_geom_angle_atom_site_label_3
_geom_angle
_geom_angle_site_symmetry_1
_geom_angle_site_symmetry_3
O2 U O1 178.88(7) . .
O2 U N1 90.68(7) . .
O1 U N1 89.87(7) . .
O2 U N2 93.13(7) . .
O1 U N2 87.97(7) . .
N1 U N2 71.50(7) . .
O2 U N4 89.35(7) . .
O1 U N4 89.63(7) . .
N1 U N4 143.87(6) . .
N2 U N4 144.56(7) . .
O2 U N3 88.29(7) . .
O1 U N3 91.87(7) . .
N1 U N3 142.49(6) . .
N2 U N3 71.12(6) . .
N4 U N3 73.63(7) . .
O2 U N5 90.91(7) . .
O1 U N5 88.31(7) . .
N1 U N5 73.38(7) . .
N2 U N5 144.68(7) . .
N4 U N5 70.49(7) . .
N3 U N5 144.12(6) . .
O1 K O2 177.64(5) . 4_565
O1 K N6 90.44(6) . .
O2 K N6 87.49(6) 4_565 .
O1 K N7 88.79(6) . .
O2 K N7 92.09(6) 4_565 .
N6 K N7 83.40(8) . .
O1 K I2 87.11(4) . .
O2 K I2 91.58(4) 4_565 .
N6 K I2 84.83(6) . .
N7 K I2 167.50(6) . .
O1 K I1 95.26(4) . .
O2 K I1 86.98(4) 4_565 .
N6 K I1 168.53(6) . .
N7 K I1 86.77(6) . .
I2 K I1 105.350(17) . .
U O1 K 178.96(9) . .
U O2 K 175.55(8) . 4_666
C5 N1 C1 116.7(3) . .
C5 N1 U 123.29(18) . .
C1 N1 U 119.86(17) . .
C6 N2 C10 116.9(2) . .
C6 N2 U 121.46(18) . .
C10 N2 U 121.69(17) . .
C15 N3 C11 116.3(2) . .
C15 N3 U 123.07(17) . .
C11 N3 U 120.39(17) . .
C16 N4 C20 116.8(2) . .
C16 N4 U 122.49(18) . .
C20 N4 U 119.55(16) . .
C21 N5 C25 116.6(3) . .
C21 N5 U 120.03(19) . .
C25 N5 U 122.63(18) . .
C30 N6 C26 115.8(3) . .
C30 N6 K 122.5(2) . .
C26 N6 K 121.7(2) . .
C35 N7 C31 115.9(3) . .
C35 N7 K 104.8(2) . .
C31 N7 K 139.2(2) . .
N1 C1 C2 123.5(3) . .
C3 C2 C1 119.2(3) . .
C2 C3 C4 118.7(3) . .
C5 C4 C3 118.9(3) . .
N1 C5 C4 122.9(3) . .
N2 C6 C7 123.3(3) . .
C6 C7 C8 118.9(3) . .
C7 C8 C9 119.1(3) . .
C10 C9 C8 118.5(3) . .
N2 C10 C9 123.5(3) . .
N3 C11 C12 123.8(3) . .
C11 C12 C13 119.2(3) . .
C14 C13 C12 117.9(3) . .
C13 C14 C15 119.8(3) . .
N3 C15 C14 123.0(3) . .
N4 C16 C17 123.4(3) . .
C18 C17 C16 118.4(3) . .
C19 C18 C17 119.4(3) . .
C18 C19 C20 118.8(3) . .
N4 C20 C19 123.2(3) . .
N5 C21 C22 123.5(3) . .
C23 C22 C21 118.7(3) . .
C22 C23 C24 119.1(3) . .
C25 C24 C23 118.7(3) . .
N5 C25 C24 123.4(3) . .
N6 C26 C27 124.7(3) . .
C28 C27 C26 118.4(3) . .
C27 C28 C29 118.7(3) . .
C30 C29 C28 118.6(3) . .
N6 C30 C29 124.0(3) . .
N7 C31 C32 124.8(4) . .
C31 C32 C33 118.8(4) . .
C32 C33 C34 119.1(4) . .
C33 C34 C35 118.2(4) . .
N7 C35 C34 123.3(4) . .

loop_
_geom_bond_atom_site_label_1
_geom_bond_atom_site_label_2
_geom_bond_distance
_geom_bond_site_symmetry_2
U O2 1.8343(17) .
U O1 1.8361(17) .
U N1 2.601(2) .
U N2 2.602(2) .
U N4 2.603(2) .
U N3 2.610(2) .
U N5 2.612(2) .
I1 K 3.5449(6) .
I2 K 3.5366(7) .
K O1 2.8340(18) .
K O2 2.8472(18) 4_565
K N6 2.905(3) .
K N7 3.222(3) .
O2 K 2.8472(18) 4_666
N1 C5 1.336(3) .
N1 C1 1.342(3) .
N2 C6 1.336(3) .
N2 C10 1.338(3) .
N3 C15 1.336(3) .
N3 C11 1.340(3) .
N4 C16 1.331(3) .
N4 C20 1.336(3) .
N5 C21 1.329(4) .
N5 C25 1.337(3) .
N6 C30 1.324(4) .
N6 C26 1.329(4) .
N7 C35 1.323(4) .
N7 C31 1.333(4) .
C1 C2 1.365(4) .
C2 C3 1.359(4) .
C3 C4 1.378(5) .
C4 C5 1.375(4) .
C6 C7 1.366(4) .
C7 C8 1.370(4) .
C8 C9 1.372(4) .
C9 C10 1.368(4) .
C11 C12 1.365(4) .
C12 C13 1.375(4) .
C13 C14 1.366(4) .
C14 C15 1.374(4) .
C16 C17 1.377(4) .
C17 C18 1.364(5) .
C18 C19 1.361(4) .
C19 C20 1.371(4) .
C21 C22 1.371(4) .
C22 C23 1.355(5) .
C23 C24 1.373(5) .
C24 C25 1.359(4) .
C26 C27 1.363(5) .
C27 C28 1.360(5) .
C28 C29 1.375(5) .
C29 C30 1.368(4) .
C31 C32 1.347(5) .
C32 C33 1.355(5) .
C33 C34 1.366(5) .
C34 C35 1.388(5) .
